data_4500120
loop_
_publ_author_name
'Bertolasi, Valerio'
'Gilli, Paola'
'Gilli, Gastone'

_publ_section_title
;
 Hydrogen Bonding and Electron Donor&#x2212;Acceptor (EDA) Interactions
 Controlling the Crystal Packing of Picric Acid and Its Adducts with
 Nitrogen Bases. Their Rationalization in Terms of the pKaEqualization and
 Electron-Pair Saturation Concepts
;
_journal_issue 7
_journal_name_full 'Crystal Growth &amp; Design'
_journal_page_first 2724
_journal_paper_doi 10.1021/cg101007a
_journal_volume 11
_journal_year 2011
_chemical_formula_moiety 'C6 H2 N3 O7, C11 H10 N'
_chemical_formula_sum 'C17 H12 N4 O7'
_chemical_formula_weight 384.31
_chemical_name_systematic
;
4-phenylpyridinium picrate
;
_space_group_IT_number 19
_symmetry_cell_setting orthorhombic
_symmetry_space_group_name_Hall 'P 2ac 2ab'
_symmetry_space_group_name_H-M 'P 21 21 21'
_atom_sites_solution_hydrogens difmap
_atom_sites_solution_primary direct
_atom_sites_solution_secondary difmap
_audit_creation_method SHELXL-97
_cell_angle_alpha 90.00
_cell_angle_beta 90.00
_cell_angle_gamma 90.00
_cell_formula_units_Z 4
_cell_length_a 5.91140(10)
_cell_length_b 13.7255(4)
_cell_length_c 20.7588(7)
_cell_measurement_reflns_used 11923
_cell_measurement_temperature 295
_cell_measurement_theta_max 27.10
_cell_measurement_theta_min 3.56
_cell_volume 1684.31(8)
_computing_cell_refinement 'Denzo-SMN (Otwinowski & Minor, 1997)'
_computing_data_collection 'COLLECT (Nonius, 1998)'
_computing_data_reduction 'Denzo-SMN (Otwinowski & Minor, 1997)'
_computing_molecular_graphics 'ORTEPIII (Burnett & Johnson, 1996)'
_computing_publication_material 'SHELXL-97 (Sheldrick, 1997), PARST (Nardelli, 1995)'
_computing_structure_refinement 'SHELXL-97 (Sheldrick, 1997)'
_computing_structure_solution 'SIR97 (Altomare et al., 1999)'
_diffrn_ambient_temperature 295
_diffrn_measured_fraction_theta_full 0.987
_diffrn_measured_fraction_theta_max 0.987
_diffrn_measurement_device_type 'Nonius Kappa CCD'
_diffrn_measurement_method '\f scans and \w scans'
_diffrn_radiation_monochromator graphite
_diffrn_radiation_source 'fine-focus sealed tube'
_diffrn_radiation_type MoK\a
_diffrn_radiation_wavelength 0.71073
_diffrn_reflns_av_R_equivalents 0.0380
_diffrn_reflns_av_sigmaI/netI 0.0409
_diffrn_reflns_limit_h_max 7
_diffrn_reflns_limit_h_min -7
_diffrn_reflns_limit_k_max 17
_diffrn_reflns_limit_k_min -17
_diffrn_reflns_limit_l_max 26
_diffrn_reflns_limit_l_min -26
_diffrn_reflns_number 11923
_diffrn_reflns_theta_full 27.10
_diffrn_reflns_theta_max 27.10
_diffrn_reflns_theta_min 3.56
_exptl_absorpt_coefficient_mu 0.121
_exptl_absorpt_correction_type none
_exptl_crystal_colour yellow
_exptl_crystal_density_diffrn 1.516
_exptl_crystal_density_method 'not measured'
_exptl_crystal_description prismatic
_exptl_crystal_F_000 792
_exptl_crystal_size_max 0.40
_exptl_crystal_size_mid 0.22
_exptl_crystal_size_min 0.11
_refine_diff_density_max 0.147
_refine_diff_density_min -0.155
_refine_diff_density_rms 0.034
_refine_ls_abs_structure_details 'Flack H D (1983), Acta Cryst. A39, 876-881'
_refine_ls_abs_structure_Flack 0.4(11)
_refine_ls_extinction_coef 0.052(6)
_refine_ls_extinction_expression Fc^*^=kFc[1+0.001xFc^2^\l^3^/sin(2\q)]^-1/4^
_refine_ls_extinction_method SHELXL
_refine_ls_goodness_of_fit_ref 1.043
_refine_ls_hydrogen_treatment refall
_refine_ls_matrix_type full
_refine_ls_number_parameters 302
_refine_ls_number_reflns 3626
_refine_ls_number_restraints 0
_refine_ls_restrained_S_all 1.043
_refine_ls_R_factor_all 0.0615
_refine_ls_R_factor_gt 0.0415
_refine_ls_shift/su_max 0.000
_refine_ls_shift/su_mean 0.000
_refine_ls_structure_factor_coef Fsqd
_refine_ls_weighting_details 'calc w=1/[\s^2^(Fo^2^)+(0.0630P)^2^+0.0718P] where P=(Fo^2^+2Fc^2^)/3'
_refine_ls_weighting_scheme calc
_refine_ls_wR_factor_gt 0.0989
_refine_ls_wR_factor_ref 0.1093
_reflns_number_gt 2804
_reflns_number_total 3626
_reflns_threshold_expression I>2sigma(I)
_cod_data_source_file cg101007a_si_002.cif
_cod_data_source_block (3)
_cod_original_sg_symbol_H-M 'P 212121'
_cod_database_code 4500120

loop_
_symmetry_equiv_pos_as_xyz
'x, y, z'
'-x+1/2, -y, z+1/2'
'x+1/2, -y+1/2, -z'
'-x, y+1/2, -z+1/2'

loop_
_atom_site_label
_atom_site_type_symbol
_atom_site_fract_x
_atom_site_fract_y
_atom_site_fract_z
_atom_site_U_iso_or_equiv
_atom_site_adp_type
_atom_site_occupancy
_atom_site_symmetry_multiplicity
_atom_site_calc_flag
C1 C 0.4403(3) 0.30361(13) 0.16674(9) 0.0447(4) Uani 1 1 d
C2 C 0.2985(3) 0.37271(13) 0.13301(10) 0.0479(5) Uani 1 1 d
C3 C 0.1048(3) 0.35012(15) 0.10102(11) 0.0498(5) Uani 1 1 d
C4 C 0.0392(3) 0.25343(14) 0.09710(10) 0.0493(5) Uani 1 1 d
C5 C 0.1607(3) 0.18120(15) 0.12690(9) 0.0487(5) Uani 1 1 d
C6 C 0.3545(3) 0.20521(13) 0.16087(9) 0.0454(4) Uani 1 1 d
N1 N 0.3677(3) 0.47488(13) 0.13336(10) 0.0630(5) Uani 1 1 d
N2 N -0.1620(3) 0.22785(15) 0.06072(9) 0.0597(5) Uani 1 1 d
N3 N 0.4690(3) 0.12646(12) 0.19365(9) 0.0542(4) Uani 1 1 d
O1 O 0.6070(2) 0.32864(10) 0.19926(8) 0.0628(4) Uani 1 1 d
O2 O 0.5664(3) 0.49539(12) 0.12950(11) 0.0891(6) Uani 1 1 d
O3 O 0.2197(4) 0.53649(13) 0.13605(15) 0.1142(9) Uani 1 1 d
O4 O -0.2737(3) 0.29471(15) 0.03711(9) 0.0756(5) Uani 1 1 d
O5 O -0.2138(3) 0.14206(14) 0.05592(10) 0.0846(6) Uani 1 1 d
O6 O 0.6686(3) 0.13583(12) 0.20896(10) 0.0762(5) Uani 1 1 d
O7 O 0.3653(3) 0.05150(11) 0.20442(10) 0.0780(5) Uani 1 1 d
H3 H 0.022(4) 0.3960(17) 0.0834(12) 0.056(6) Uiso 1 1 d
H5 H 0.110(4) 0.1139(17) 0.1229(10) 0.056(6) Uiso 1 1 d
C7 C 1.0106(4) 0.37713(15) 0.28201(12) 0.0571(5) Uani 1 1 d
C8 C 1.1881(4) 0.39828(15) 0.32220(12) 0.0558(5) Uani 1 1 d
C9 C 1.3111(3) 0.32318(13) 0.35170(10) 0.0460(4) Uani 1 1 d
C10 C 1.2444(3) 0.22762(14) 0.33747(10) 0.0499(5) Uani 1 1 d
C11 C 1.0670(3) 0.21098(15) 0.29703(11) 0.0520(5) Uani 1 1 d
C12 C 1.4978(3) 0.34423(13) 0.39703(10) 0.0474(4) Uani 1 1 d
C13 C 1.5112(4) 0.43309(17) 0.42921(12) 0.0631(6) Uani 1 1 d
C14 C 1.6877(5) 0.4525(2) 0.47101(13) 0.0739(7) Uani 1 1 d
C15 C 1.8510(4) 0.3827(2) 0.48232(12) 0.0709(7) Uani 1 1 d
C16 C 1.8394(4) 0.29463(19) 0.45161(10) 0.0617(6) Uani 1 1 d
C17 C 1.6635(3) 0.27481(16) 0.40934(10) 0.0512(5) Uani 1 1 d
N4 N 0.9528(3) 0.28493(13) 0.27043(8) 0.0521(4) Uani 1 1 d
H4N H 0.806(5) 0.275(2) 0.2409(15) 0.095(9) Uiso 1 1 d
H7 H 0.920(4) 0.4249(17) 0.2618(12) 0.071(7) Uiso 1 1 d
H8 H 1.233(4) 0.4690(18) 0.3307(11) 0.063(6) Uiso 1 1 d
H10 H 1.324(4) 0.1755(16) 0.3562(11) 0.057(6) Uiso 1 1 d
H11 H 1.006(4) 0.1490(18) 0.2863(12) 0.065(6) Uiso 1 1 d
H13 H 1.407(5) 0.4845(19) 0.4224(13) 0.076(7) Uiso 1 1 d
H14 H 1.699(5) 0.514(2) 0.4927(15) 0.091(9) Uiso 1 1 d
H15 H 1.984(5) 0.3922(19) 0.5112(14) 0.086(8) Uiso 1 1 d
H16 H 1.958(4) 0.2426(17) 0.4587(11) 0.067(6) Uiso 1 1 d
H17 H 1.655(3) 0.2156(17) 0.3893(10) 0.050(6) Uiso 1 1 d

loop_
_atom_site_aniso_label
_atom_site_aniso_U_11
_atom_site_aniso_U_22
_atom_site_aniso_U_33
_atom_site_aniso_U_23
_atom_site_aniso_U_13
_atom_site_aniso_U_12
C1 0.0424(9) 0.0422(10) 0.0496(11) -0.0007(8) 0.0038(8) -0.0008(8)
C2 0.0534(10) 0.0391(9) 0.0512(11) 0.0004(8) 0.0031(8) -0.0017(8)
C3 0.0516(11) 0.0471(11) 0.0508(11) 0.0018(9) -0.0012(8) 0.0051(8)
C4 0.0442(10) 0.0559(11) 0.0477(10) -0.0037(9) 0.0024(8) -0.0036(8)
C5 0.0479(10) 0.0461(11) 0.0521(11) -0.0039(9) 0.0072(8) -0.0068(8)
C6 0.0457(9) 0.0374(9) 0.0531(11) 0.0005(8) 0.0051(8) 0.0017(7)
N1 0.0785(14) 0.0428(10) 0.0676(12) 0.0038(8) -0.0094(9) -0.0027(9)
N2 0.0511(9) 0.0745(13) 0.0535(10) -0.0060(9) -0.0001(8) -0.0092(9)
N3 0.0553(10) 0.0417(9) 0.0658(11) -0.0004(8) 0.0039(8) 0.0026(8)
O1 0.0563(8) 0.0479(8) 0.0843(11) -0.0006(7) -0.0187(8) -0.0017(6)
O2 0.0871(13) 0.0556(10) 0.1247(17) 0.0107(10) -0.0041(11) -0.0265(9)
O3 0.1094(15) 0.0441(9) 0.189(3) -0.0076(12) -0.0169(16) 0.0160(11)
O4 0.0619(9) 0.0959(12) 0.0692(10) -0.0043(10) -0.0173(8) 0.0051(9)
O5 0.0796(12) 0.0810(13) 0.0932(13) -0.0024(10) -0.0171(10) -0.0327(10)
O6 0.0623(10) 0.0514(9) 0.1148(15) 0.0038(9) -0.0215(9) 0.0070(7)
O7 0.0814(12) 0.0434(8) 0.1093(14) 0.0188(9) 0.0012(10) -0.0063(8)
C7 0.0516(11) 0.0496(11) 0.0700(14) 0.0110(10) -0.0022(10) 0.0052(9)
C8 0.0531(11) 0.0401(11) 0.0741(14) 0.0046(10) -0.0031(10) 0.0010(9)
C9 0.0433(9) 0.0426(10) 0.0521(11) 0.0001(8) 0.0048(8) 0.0022(8)
C10 0.0526(11) 0.0412(10) 0.0558(12) 0.0007(9) 0.0006(9) 0.0069(8)
C11 0.0535(11) 0.0450(10) 0.0576(12) -0.0044(9) 0.0048(9) 0.0001(9)
C12 0.0497(10) 0.0449(10) 0.0477(11) 0.0005(8) 0.0026(8) 0.0008(8)
C13 0.0719(15) 0.0514(12) 0.0661(14) -0.0067(10) -0.0015(12) 0.0067(11)
C14 0.0876(18) 0.0700(16) 0.0640(15) -0.0168(13) -0.0030(13) -0.0066(14)
C15 0.0645(14) 0.0909(19) 0.0572(14) -0.0058(13) -0.0037(11) -0.0089(13)
C16 0.0524(11) 0.0800(16) 0.0528(12) 0.0038(12) 0.0016(10) 0.0065(12)
C17 0.0526(11) 0.0506(12) 0.0504(11) 0.0006(9) 0.0053(9) 0.0029(9)
N4 0.0472(9) 0.0561(10) 0.0530(10) -0.0020(8) 0.0028(7) 0.0026(8)

loop_
_atom_type_symbol
_atom_type_description
_atom_type_scat_dispersion_real
_atom_type_scat_dispersion_imag
_atom_type_scat_source
C C 0.0033 0.0016 'International Tables Vol C Tables 4.2.6.8 and 6.1.1.4'
H H 0.0000 0.0000 'International Tables Vol C Tables 4.2.6.8 and 6.1.1.4'
N N 0.0061 0.0033 'International Tables Vol C Tables 4.2.6.8 and 6.1.1.4'
O O 0.0106 0.0060 'International Tables Vol C Tables 4.2.6.8 and 6.1.1.4'

loop_
_geom_angle_atom_site_label_1
_geom_angle_atom_site_label_2
_geom_angle_atom_site_label_3
_geom_angle
O1 C1 C2 122.75(17)
O1 C1 C6 125.54(17)
C2 C1 C6 111.60(16)
C3 C2 C1 125.10(18)
C3 C2 N1 117.20(17)
C1 C2 N1 117.71(17)
C2 C3 C4 118.87(19)
C2 C3 H3 120.8(14)
C4 C3 H3 120.4(14)
C5 C4 C3 121.31(18)
C5 C4 N2 119.25(18)
C3 C4 N2 119.44(19)
C4 C5 C6 119.39(18)
C4 C5 H5 119.2(13)
C6 C5 H5 121.4(13)
C5 C6 N3 116.68(16)
C5 C6 C1 123.67(17)
N3 C6 C1 119.61(16)
O2 N1 O3 122.6(2)
O2 N1 C2 119.64(18)
O3 N1 C2 117.8(2)
O5 N2 O4 123.46(19)
O5 N2 C4 118.8(2)
O4 N2 C4 117.76(19)
O7 N3 O6 121.61(18)
O7 N3 C6 118.83(17)
O6 N3 C6 119.55(16)
N4 C7 C8 120.45(19)
N4 C7 H7 115.7(15)
C8 C7 H7 123.9(15)
C7 C8 C9 120.45(19)
C7 C8 H8 120.3(13)
C9 C8 H8 119.3(13)
C10 C9 C8 116.77(19)
C10 C9 C12 121.80(17)
C8 C9 C12 121.41(18)
C11 C10 C9 120.21(19)
C11 C10 H10 120.8(13)
C9 C10 H10 118.9(13)
N4 C11 C10 121.02(19)
N4 C11 H11 113.1(15)
C10 C11 H11 125.8(15)
C17 C12 C13 118.2(2)
C17 C12 C9 120.59(18)
C13 C12 C9 121.24(19)
C14 C13 C12 120.8(2)
C14 C13 H13 116.2(17)
C12 C13 H13 122.9(17)
C15 C14 C13 120.1(2)
C15 C14 H14 119.0(17)
C13 C14 H14 120.9(17)
C16 C15 C14 119.9(2)
C16 C15 H15 115.7(15)
C14 C15 H15 124.4(15)
C15 C16 C17 120.3(2)
C15 C16 H16 121.4(13)
C17 C16 H16 118.3(13)
C16 C17 C12 120.7(2)
C16 C17 H17 120.1(13)
C12 C17 H17 119.3(13)
C7 N4 C11 121.09(18)
C7 N4 H4N 115.9(16)
C11 N4 H4N 122.9(16)

loop_
_geom_bond_atom_site_label_1
_geom_bond_atom_site_label_2
_geom_bond_distance
C1 O1 1.243(2)
C1 C2 1.446(3)
C1 C6 1.448(3)
C2 C3 1.360(3)
C2 N1 1.461(3)
C3 C4 1.385(3)
C3 H3 0.88(2)
C4 C5 1.371(3)
C4 N2 1.452(3)
C5 C6 1.385(3)
C5 H5 0.97(2)
C6 N3 1.445(2)
N1 O2 1.211(3)
N1 O3 1.218(2)
N2 O5 1.221(3)
N2 O4 1.232(3)
N3 O7 1.218(2)
N3 O6 1.229(2)
C7 N4 1.333(3)
C7 C8 1.372(3)
C7 H7 0.95(2)
C8 C9 1.402(3)
C8 H8 1.02(2)
C9 C10 1.401(3)
C9 C12 1.479(3)
C10 C11 1.363(3)
C10 H10 0.94(2)
C11 N4 1.338(3)
C11 H11 0.95(2)
C12 C17 1.390(3)
C12 C13 1.393(3)
C13 C14 1.383(4)
C13 H13 0.95(3)
C14 C15 1.380(4)
C14 H14 0.96(3)
C15 C16 1.369(4)
C15 H15 1.00(3)
C16 C17 1.388(3)
C16 H16 1.01(2)
C17 H17 0.91(2)
N4 H4N 1.07(3)
